data_2204110
loop_
_publ_author_name
'Dmitry V. Albov'
'Dmitry V. Davydov'
'Vladimir V. Chernyshev'

_publ_section_title
;Di-\m-hydroxo-bis[(<i>N</i>,<i>N</i>,<i>N</i>',<i>N</i>'-tetramethylethylenediamine)copper(II)]
 dichloride from X-ray powder data
;
_journal_issue 8
_journal_name_full 'Acta Crystallographica Section E'
_journal_page_first m1193
_journal_page_last m1195
_journal_paper_doi 10.1107/S1600536804018264
_journal_volume 60
_journal_year 2004
_chemical_formula_iupac '[Cu2 (O H)2 (C6 H16 N2)2] Cl2'
_chemical_formula_moiety 'C12 H34 Cu2 N4 O2 2+, 2Cl 1-'
_chemical_formula_sum 'C12 H34 Cl2 Cu2 N4 O2'
_chemical_formula_weight 464.43
_chemical_name_systematic
;
Di-\m-hydroxo-[(N,N,N',N'-tetramethylethylenediamine)copper(II)] dichloride
;
_space_group_IT_number 70
_symmetry_cell_setting orthorhombic
_symmetry_space_group_name_Hall '-F 2uv 2vw'
_symmetry_space_group_name_H-M 'F d d d :2'
_audit_creation_method Manual
_cell_angle_alpha 90
_cell_angle_beta 90
_cell_angle_gamma 90
_cell_formula_units_Z 8
_cell_length_a 16.612(9)
_cell_length_b 18.311(9)
_cell_length_c 12.598(7)
_cell_measurement_temperature 295(2)
_cell_volume 3832(4)
_computing_cell_refinement 'MRIA (Zlokazov & Chernyshev, 1992)'
_computing_data_collection
;
HUBER G670 (Huber, 1998)
;
_computing_molecular_graphics 'PLUTON (Spek, 1996)'
_computing_publication_material
;
MRIA, SHELXL,
PARST (Nardelli, 1995)
;
_computing_structure_refinement MRIA
_computing_structure_solution
;
MRIA, SHELXS-97 and SHELXL-97 (Sheldrick, 1997)
;
_diffrn_ambient_temperature 295(2)
_diffrn_measurement_device_type 'Huber Guinier camera G670'
_diffrn_radiation_monochromator 'Ge focussing'
_diffrn_radiation_type 'Cu K\a~1~'
_diffrn_radiation_wavelength 1.54060
_diffrn_reflns_limit_h_max 16
_diffrn_reflns_limit_h_min 0
_diffrn_reflns_limit_k_max 18
_diffrn_reflns_limit_k_min 0
_diffrn_reflns_limit_l_max 12
_diffrn_reflns_limit_l_min 0
_exptl_absorpt_coefficient_mu 5.40
_exptl_absorpt_correction_type none
_exptl_crystal_density_diffrn 1.610
_exptl_crystal_density_method 'not measured'
_exptl_crystal_F_000 1936
_refine_diff_density_max 0.3
_refine_diff_density_min -0.3
_refine_ls_extinction_method none
_refine_ls_goodness_of_fit_all 3.702
_refine_ls_hydrogen_treatment noref
_refine_ls_matrix_type fullcycle
_refine_ls_number_constraints 0
_refine_ls_number_parameters 72
_refine_ls_number_restraints 7
_refine_ls_shift/su_max .02
_refine_ls_shift/su_mean .01
_refine_ls_structure_factor_coef Inet
_refine_ls_weighting_scheme sigma
_reflns_number_total 503
_cod_data_source_file ya6211.cif
_cod_data_source_block I
_cod_original_sg_symbol_H-M 'F d d d'
_cod_database_code 2204110

loop_
_symmetry_equiv_pos_as_xyz
'x, y, z'
'-x+1/4, -y+1/4, z'
'x, -y+1/4, -z+1/4'
'-x+1/4, y, -z+1/4'
'x, y+1/2, z+1/2'
'-x+1/4, -y+3/4, z+1/2'
'x, -y+3/4, -z+3/4'
'-x+1/4, y+1/2, -z+3/4'
'x+1/2, y, z+1/2'
'-x+3/4, -y+1/4, z+1/2'
'x+1/2, -y+1/4, -z+3/4'
'-x+3/4, y, -z+3/4'
'x+1/2, y+1/2, z'
'-x+3/4, -y+3/4, z'
'x+1/2, -y+3/4, -z+1/4'
'-x+3/4, y+1/2, -z+1/4'
'-x, -y, -z'
'x-1/4, y-1/4, -z'
'-x, y-1/4, z-1/4'
'x-1/4, -y, z-1/4'
'-x, -y+1/2, -z+1/2'
'x-1/4, y+1/4, -z+1/2'
'-x, y+1/4, z+1/4'
'x-1/4, -y+1/2, z+1/4'
'-x+1/2, -y, -z+1/2'
'x+1/4, y-1/4, -z+1/2'
'-x+1/2, y-1/4, z+1/4'
'x+1/4, -y, z+1/4'
'-x+1/2, -y+1/2, -z'
'x+1/4, y+1/4, -z'
'-x+1/2, y+1/4, z-1/4'
'x+1/4, -y+1/2, z-1/4'

loop_
_atom_site_label
_atom_site_fract_x
_atom_site_fract_y
_atom_site_fract_z
_atom_site_U_iso_or_equiv
_atom_site_thermal_displace_type
_atom_site_occupancy
_atom_site_type_symbol
Cu1 0.1250 0.1250 0.5047(4) 0.078(2) Uiso 1 Cu
Cl1 0.3797(5) 0.1250 0.6250 0.0392(7) Uiso 1 Cl
C1 0.1641(7) 0.1110(10) 0.2584(9) 0.0391(7) Uiso 1 C
C2 0.2545(8) 0.1892(8) 0.380(3) 0.0393(4) Uiso 1 C
C3 0.2473(8) 0.0604(8) 0.401(2) 0.0684(7) Uiso 1 C
N1 0.1990(6) 0.1245(8) 0.3707(8) 0.0592(3) Uiso 1 N
O1 0.1995(7) 0.1250 0.6250 0.0395(5) Uiso 1 O
H2A 0.2249 0.2331 0.3612 0.0500 Uiso 1 H
H2B 0.2987 0.1836 0.3320 0.0500 Uiso 1 H
H2C 0.2735 0.1936 0.4511 0.0500 Uiso 1 H
H3A 0.2155 0.0172 0.3963 0.0500 Uiso 1 H
H3B 0.2675 0.0665 0.4716 0.0500 Uiso 1 H
H3C 0.2927 0.0564 0.3525 0.0500 Uiso 1 H
H1 0.2556 0.1250 0.6250 0.0500 Uiso 1 H
H1A 0.1971 0.1345 0.2055 0.0500 Uiso 1 H
H1B 0.1631 0.0585 0.2433 0.0500 Uiso 1 H

loop_
_atom_type_symbol
_atom_type_description
_atom_type_scat_dispersion_real
_atom_type_scat_dispersion_imag
_atom_type_scat_source
C C 0.0181 0.0091 'International Tables Vol C Tables 4.2.6.8 and 6.1.1.4'
Cl Cl 0.3639 0.7018 'International Tables Vol C Tables 4.2.6.8 and 6.1.1.4'
Cu Cu -1.9646 0.5888 'International Tables Vol C Tables 4.2.6.8 and 6.1.1.4'
N N 0.0311 0.0180 'International Tables Vol C Tables 4.2.6.8 and 6.1.1.4'
O O 0.0492 0.0322 'International Tables Vol C Tables 4.2.6.8 and 6.1.1.4'
H H 0.0000 0.0000 'International Tables Vol C Tables 4.2.6.8 and 6.1.1.4'

loop_
_geom_angle_atom_site_label_1
_geom_angle_atom_site_label_2
_geom_angle_atom_site_label_3
_geom_angle_site_symmetry_3
_geom_angle
_geom_angle_publ_flag
N1 Cu1 O1 . 104.7(3) y
N1 C1 C1 2_555 106.8(12) y
N1 C2 H2A . 108.8 n
N1 C2 H2B . 109.7 n
N1 C2 H2C . 110.0 n
H2A C2 H2B . 108.9 n
H2A C2 H2C . 109.0 n
H2B C2 H2C . 110.4 n
N1 C3 H3A . 110.2 n
N1 C3 H3B . 109.7 n
N1 C3 H3C . 108.8 n
H3A C3 H3B . 110.1 n
H3A C3 H3C . 109.3 n
H3B C3 H3C . 108.6 n
Cu1 N1 C2 . 107.1(9) y
Cu1 N1 C3 . 96.7(9) y
Cu1 N1 C1 . 121.2(7) y
C2 N1 C3 . 105.9(12) y
C2 N1 C1 . 115.4(11) y
C3 N1 C1 . 107.9(11) y
Cu1 O1 H1 . 129.2 y
N1 C1 H1A . 110.0 n
N1 C1 H1B . 109.9 n
H1A C1 H1B . 108.9 n

loop_
_geom_bond_atom_site_label_1
_geom_bond_atom_site_label_2
_geom_bond_site_symmetry_2
_geom_bond_distance
_geom_bond_publ_flag
Cu1 N1 . 2.088(11) y
Cu1 O1 . 1.956(8) y
C1 C1 2_555 1.397(17) y
C2 N1 . 1.505(19) y
C2 H2A . 0.97 n
C2 H2B . 0.95 n
C2 H2C . 0.95 n
C3 N1 . 1.47(2) y
C3 H3A . 0.95 n
C3 H3B . 0.96 n
C3 H3C . 0.97 n
N1 C1 . 1.549(16) y
O1 H1 . 0.93 n
C1 H1A . 0.96 n
C1 H1B . 0.98 n

loop_
_geom_hbond_atom_site_label_D
_geom_hbond_atom_site_label_H
_geom_hbond_atom_site_label_A
_geom_hbond_distance_DH
_geom_hbond_distance_HA
_geom_hbond_distance_DA
_geom_hbond_angle_DHA
O1 H1 Cl1 0.93 2.06 2.993(14) 180
